data_2000649
loop_
_publ_author_name
'Ianelli, S.'
'Nardelli, M.'
'Belletti, D.'
'Jamart-Gr\'egoire, B.'
'Zouaoui, M. A.'
'Caub\`ere, P.'

_publ_section_title
;Structure and conformation of
 <i>cis</i>,<i>anti</i>,<i>cis</i>-4b,4c,8b,9,10,10a-hexahydro-4b-hydroxybenzo[3,4]cyclobuta[1,2-<i>a</i>]biphenylene-4-carbaldehyde
;
_journal_issue 9
_journal_name_full 'Acta Crystallographica Section C'
_journal_page_first 1730
_journal_page_last 1733
_journal_paper_doi 10.1107/S0108270192005420
_journal_volume 48
_journal_year 1992
_chemical_formula_analytical ' C19 H16 O2 '
_chemical_formula_moiety ' C19 H16 O2 '
_chemical_formula_sum 'C19 H16 O2'
_chemical_formula_weight 276.33
_chemical_name_systematic
;
 cis,anti,cis-4b,5,6,6a,10b,10c-hexahydro-4b-hydroxybenzo[3,4]cyclobuta-
 [1,2a]biphenylene-4-carboxaldehyde
;
_space_group_crystal_system monoclinic
_space_group_IT_number 14
_space_group_name_Hall '-P 2ybc'
_space_group_name_H-M_alt 'P 1 21/c 1'
_cell_angle_alpha 90.00000
_cell_angle_beta 94.370(10)
_cell_angle_gamma 90.00000
_cell_formula_units_Z 4
_cell_length_a 13.737(2)
_cell_length_b 6.9879(5)
_cell_length_c 15.124(5)
_cell_measurement_reflns_used 30
_cell_measurement_temperature 293(2)
_cell_measurement_theta_max 40
_cell_measurement_theta_min 21
_cell_volume 1447.6(5)
_diffrn_ambient_temperature 293(2)
_diffrn_measurement_device 'Siemens-AED diffractometer'
_diffrn_measurement_method 'Peak profile: \q--2\q'
_diffrn_radiation_monochromator 'Ni filter'
_diffrn_radiation_source 'standard copper anode'
_diffrn_radiation_type ' Cu K\a~1~'
_diffrn_radiation_wavelength 1.54178
_diffrn_reflns_av_R_equivalents 0.0268
_diffrn_reflns_limit_h_max 16
_diffrn_reflns_limit_h_min -16
_diffrn_reflns_limit_k_max 8
_diffrn_reflns_limit_k_min 0
_diffrn_reflns_limit_l_max 18
_diffrn_reflns_limit_l_min 0
_diffrn_reflns_number 2268
_diffrn_reflns_reduction_process
;
 Standard. Lp correction.
;
_diffrn_reflns_theta_max 70
_diffrn_reflns_theta_min 3
_diffrn_standards_decay_% 0
_diffrn_standards_interval_count 50
_diffrn_standards_number 1
_exptl_absorpt_coefficient_mu .6066
_exptl_absorpt_correction_type 'not applied'
_exptl_crystal_colour colourless
_exptl_crystal_density_diffrn 1.2679
_exptl_crystal_description
;
 Thick prisms
;
_exptl_crystal_F_000 584.0
_exptl_crystal_size_max 0.51
_exptl_crystal_size_mid 0.42
_exptl_crystal_size_min 0.36
_refine_diff_density_max 0.08
_refine_diff_density_min -0.12
_refine_ls_goodness_of_fit_obs 0.7321
_refine_ls_hydrogen_treatment refall
_refine_ls_matrix_type full
_refine_ls_number_constraints 0
_refine_ls_number_parameters 254
_refine_ls_number_reflns 2183
_refine_ls_number_restraints 0
_refine_ls_R_factor_obs 0.0453
_refine_ls_shift/esd_max 0.03
_refine_ls_structure_factor_coef F
_refine_ls_weighting_scheme unit
_refine_ls_wR_factor_obs 0.0468
_reflns_observed_criterion I>2\s(I)
_cod_data_source_file ka1010.cif
_cod_data_source_block 7
_cod_depositor_comments
;
 Updating space group information and adding the symmetry operation list.

 Antanas Vaitkus,
 2018-06-15

The following automatic conversions were performed:
'_refine_ls_weighting_scheme' value 'unit ' changed to 'unit' according to
'/home/saulius/struct/CIF-dictionaries/cif_core.dic' dictionary named
'cif_core.dic' version 2.4.1 from 2010-06-29.

Automatic conversion script
Id: cif_fix_enum 1527 2010-12-29 10:47:43Z saulius 

The following automatic conversions were performed:

'_refine_ls_weighting_scheme' value 'unit ' changed to 'unit'
according to /home/saulius/struct/CIF-dictionaries/cif_core.dic
dictionary named 'cif_core.dic' version 2.4.1 from 2010-06-29.

Automatic conversion script
Id: cif_fix_values 1715 2011-07-08 13:25:40Z adriana 
;
_cod_original_sg_symbol_H-M ' P 21/c '
_cod_original_formula_sum ' C19 H16 O2 '
_cod_database_code 2000649

loop_
_space_group_symop_id
_space_group_symop_operation_xyz
1 x,y,z
2 -x,y+1/2,-z+1/2
3 -x,-y,-z
4 x,-y+1/2,z+1/2

loop_
_atom_site_aniso_label
_atom_site_aniso_U_11
_atom_site_aniso_U_22
_atom_site_aniso_U_33
_atom_site_aniso_U_12
_atom_site_aniso_U_13
_atom_site_aniso_U_23
O1 .0654(12) .0887(16) .0491(11) -.0033(11) .0151(9) .0294(12)
O2 .0395(10) .0705(14) .0356(9) .0052(9) -.0012(7) -.0084(10)
C1 .0413(14) .0681(19) .0409(14) -.0003(14) .0066(11) .0094(13)
C2 .0394(12) .0534(16) .0309(11) -.0021(11) .0061(10) .0003(11)
C3 .0597(16) .0639(19) .0322(13) -.0009(13) .0127(12) -.0023(14)
C4 .085(2) .0568(19) .0391(14) .0097(14) .0129(14) .0046(17)
C5 .078(2) .0513(18) .0485(15) .0042(14) .0129(14) .0100(16)
C6 .0533(15) .0490(16) .0364(12) -.0032(12) .0116(11) -.0006(13)
C7 .0386(12) .0498(15) .0294(11) -.0014(11) .0057(9) -.0008(11)
C8 .0366(12) .0497(15) .0289(11) -.0005(11) .0053(9) -.0010(11)
C9 .0552(15) .0524(16) .0377(13) -.0050(12) .0142(11) .0028(13)
C10 .0607(18) .067(2) .066(2) .0062(17) .0261(15) .0190(17)
C11 .0410(15) .089(3) .0648(19) .0216(18) .0004(14) .0089(16)
C12 .0390(13) .072(2) .0411(14) .0025(14) -.0029(11) -.0074(14)
C13 .0393(13) .0512(15) .0324(11) -.0031(11) .0046(10) -.0035(12)
C14 .0393(12) .0474(15) .0373(12) -.0018(11) .0051(10) -.0067(11)
C15 .0395(13) .0607(17) .0433(14) -.0010(12) .0028(11) -.0070(12)
C16 .0421(15) .079(2) .0620(18) .0020(17) .0105(13) -.0092(15)
C17 .0609(18) .080(2) .0513(17) .0020(16) .0193(14) -.0159(17)
C18 .0655(19) .070(2) .0420(15) .0088(15) .0059(13) -.0119(16)
C19 .0476(15) .0580(18) .0453(14) .0051(13) .0017(11) -.0057(14)

loop_
_atom_site_label
_atom_site_fract_x
_atom_site_fract_y
_atom_site_fract_z
_atom_site_U_iso_or_equiv
_atom_site_thermal_displace_type
_atom_site_calc_flag
_atom_site_calc_attached_atom
_atom_site_type_symbol
O1 .49500(10) -.1726(3) .10670(10) .0672(8) Uani . . O
O2 .39000(10) -.0078(3) .39600(10) .0487(6) Uani . . O
C1 .4539(2) -.1166(4) .1698(2) .0499(9) Uani . . C
C2 .3992(2) .0623(4) .17140(10) .0411(8) Uani . . C
C3 .3964(2) .1952(4) .1016(2) .0515(9) Uani . . C
C4 .3416(2) .3616(5) .1038(2) .0600(11) Uani . . C
C5 .2878(2) .4071(4) .1760(2) .0590(10) Uani . . C
C6 .2936(2) .2790(4) .2455(2) .0458(8) Uani . . C
C7 .3448(2) .1103(4) .24220(10) .0391(8) Uani . . C
C8 .3140(2) .0366(4) .33100(10) .0383(8) Uani . . C
C9 .2611(2) .2402(4) .3388(2) .0479(8) Uani . . C
C10 .1516(2) .2407(5) .3496(2) .0633(12) Uani . . C
C11 .0987(2) .1012(5) .2857(2) .0652(12) Uani . . C
C12 .1334(2) -.1035(5) .3005(2) .0509(9) Uani . . C
C13 .2476(2) -.1375(4) .3248(2) .0409(8) Uani . . C
C14 .2179(2) -.2190(4) .4121(2) .0412(8) Uani . . C
C15 .1195(2) -.1884(4) .3917(2) .0478(9) Uani . . C
C16 .0502(2) -.2357(5) .4496(2) .0608(11) Uani . . C
C17 .0863(2) -.3198(5) .5292(2) .0634(11) Uani . . C
C18 .1850(2) -.3548(5) .5483(2) .0592(11) Uani . . C
C19 .2542(2) -.3047(4) .4898(2) .0504(8) Uani . . C
H2O .432(2) .067(5) .397(2) .079(12) Uiso . O2 H
H1 .4532(16) -.204(4) .2273(15) .044(7) Uiso . C1 H
H3 .4311(19) .159(4) .0494(18) .062(8) Uiso . C3 H
H4 .338(2) .448(4) .0528(18) .066(9) Uiso . C4 H
H5 .240(2) .517(5) .1716(19) .078(10) Uiso . C5 H
H9 .2978(19) .327(4) .3901(18) .064(8) Uiso . C9 H
H101 .122(2) .378(5) .333(2) .084(10) Uiso . C10 H
H102 .144(2) .214(4) .4119(19) .063(9) Uiso . C10 H
H111 .105(2) .141(4) .2223(19) .068(9) Uiso . C11 H
H112 .020(2) .101(4) .2897(18) .075(9) Uiso . C11 H
H12 .1030(19) -.192(4) .2462(17) .060(8) Uiso . C12 H
H13 .2788(17) -.238(4) .2863(15) .045(7) Uiso . C13 H
H16 -.026(2) -.210(5) .430(2) .084(10) Uiso . C16 H
H17 .042(2) -.358(5) .577(2) .081(10) Uiso . C17 H
H18 .2053(19) -.421(4) .6038(18) .065(9) Uiso . C18 H
H19 .3236(19) -.334(4) .5002(16) .055(8) Uiso . C19 H

loop_
_atom_type_symbol
_atom_type_description
_atom_type_scat_dispersion_real
_atom_type_scat_dispersion_imag
_atom_type_scat_source
O Oxygen .047 .032 'IT.4  Tab.2.2A 2.3.1'
C Carbon .017 .009 'IT.4  Tab.2.2A 2.3.1'
H Hydrogen .000 .000 'IT.4  Tab.2.2C      '

loop_
_geom_angle_atom_site_label_1
_geom_angle_atom_site_label_2
_geom_angle_atom_site_label_3
_geom_angle
_geom_angle_publ_flag
C8 O2 H2O 112(2) no
O1 C1 H1 119.0(10) no
O1 C1 C2 124.2(2) yes
C2 C1 H1 116.0(10) no
C1 C2 C7 121.8(2) yes
C1 C2 C3 122.6(2) yes
C3 C2 C7 115.7(2) yes
C2 C3 H3 117(2) no
C2 C3 C4 121.4(2) yes
C4 C3 H3 122(2) no
C3 C4 H4 119(2) no
C3 C4 C5 121.9(3) yes
C5 C4 H4 119(2) no
C4 C5 H5 120(2) no
C4 C5 C6 116.4(3) yes
C6 C5 H5 123(2) no
C5 C6 C9 144.3(3) yes
C5 C6 C7 121.9(2) yes
C7 C6 C9 93.8(2) yes
C2 C7 C6 122.7(2) yes
C6 C7 C8 94.6(2) yes
C2 C7 C8 142.7(2) yes
O2 C8 C7 116.5(2) yes
C7 C8 C13 114.9(2) yes
C7 C8 C9 85.6(2) yes
O2 C8 C13 105.9(2) yes
O2 C8 C9 117.2(2) yes
C9 C8 C13 116.1(2) yes
C6 C9 C8 85.6(2) yes
C8 C9 H9 111.0(10) no
C8 C9 C10 117.7(2) yes
C6 C9 H9 114.0(10) no
C6 C9 C10 117.1(2) yes
C10 C9 H9 109.0(10) no
C9 C10 H102 106(2) no
C9 C10 H101 110(2) no
C9 C10 C11 111.0(3) yes
H101 C10 H102 110(2) no
C11 C10 H102 114(2) no
C11 C10 H101 106(2) no
C10 C11 H112 113(2) no
C10 C11 H111 111(2) no
C10 C11 C12 112.4(3) yes
H111 C11 H112 102(2) no
C12 C11 H112 107(2) no
C12 C11 H111 111(2) no
C11 C12 H12 109.0(10) no
C11 C12 C15 116.1(3) yes
C11 C12 C13 117.7(2) yes
C15 C12 H12 113.0(10) no
C13 C12 H12 114.0(10) no
C13 C12 C15 85.6(2) yes
C8 C13 C12 117.9(2) yes
C12 C13 H13 114.0(10) no
C12 C13 C14 86.1(2) yes
C8 C13 H13 108.0(10) no
C8 C13 C14 116.5(2) yes
C14 C13 H13 113.0(10) no
C13 C14 C19 143.1(2) yes
C13 C14 C15 94.1(2) yes
C15 C14 C19 122.8(2) yes
C12 C15 C14 94.2(2) yes
C14 C15 C16 122.1(3) yes
C12 C15 C16 143.6(2) yes
C15 C16 H16 119(2) no
C15 C16 C17 115.5(3) yes
C17 C16 H16 125(2) no
C16 C17 H17 122(2) no
C16 C17 C18 122.2(3) yes
C18 C17 H17 116(2) no
C17 C18 H18 118(2) no
C17 C18 C19 121.8(3) yes
C19 C18 H18 120(2) no
C14 C19 C18 115.5(3) yes
C18 C19 H19 123(2) no
C14 C19 H19 121(2) no

loop_
_geom_bond_atom_site_label_1
_geom_bond_atom_site_label_2
_geom_bond_distance
_geom_bond_publ_flag
O1 C1 1.209(3) yes
O2 C8 1.413(2) yes
O2 H2O .78(3) no
C1 C2 1.459(3) yes
C1 H1 1.07(2) no
C2 C3 1.404(3) yes
C2 C7 1.393(3) yes
C3 C4 1.387(4) yes
C3 H3 .99(2) no
C4 C5 1.400(4) yes
C4 H4 .98(2) no
C5 C6 1.378(3) yes
C5 H5 1.01(3) no
C6 C7 1.377(3) yes
C6 C9 1.537(3) yes
C7 C8 1.527(3) yes
C8 C9 1.607(3) yes
C8 C13 1.519(3) yes
C9 C10 1.526(4) yes
C9 H9 1.08(2) no
C10 C11 1.519(4) yes
C10 H101 1.07(3) no
C10 H102 .97(2) no
C11 C12 1.520(4) yes
C11 H111 1.01(2) no
C11 H112 1.09(3) no
C12 C13 1.601(3) yes
C12 C15 1.527(3) yes
C12 H12 1.09(2) no
C13 C14 1.522(3) yes
C13 H13 1.03(2) no
C14 C15 1.380(3) yes
C14 C19 1.378(3) yes
C15 C16 1.381(4) yes
C16 C17 1.396(4) yes
C16 H16 1.08(3) no
C17 C18 1.386(4) yes
C17 H17 1.02(3) no
C18 C19 1.391(4) yes
C18 H18 .98(2) no
C19 H19 .98(2) no

loop_
_geom_contact_atom_site_label_1
_geom_contact_atom_site_label_2
_geom_contact_distance
O1 C2 2.362(3)
O1 C3 2.904(3)
O2 C7 2.501(2)
O2 C9 2.580(3)
O2 C13 2.342(2)
O2 C14 2.813(3)
C1 C3 2.512(4)
C1 C7 2.492(3)
C2 C4 2.434(4)
C2 C5 2.858(4)
C2 C6 2.430(3)
C2 C8 2.767(3)
C3 C5 2.437(4)
C3 C6 2.746(3)
C3 C7 2.368(3)
C4 C6 2.361(3)
C4 C7 2.731(3)
C5 C7 2.408(3)
C5 C9 2.775(4)
C6 C8 2.137(3)
C6 C10 2.612(4)
C7 C9 2.131(3)
C7 C13 2.569(3)
C8 C10 2.681(4)
C8 C12 2.674(3)
C8 C14 2.586(3)
C9 C11 2.509(4)
C9 C13 2.654(4)
C10 C12 2.524(4)
C10 C13 2.990(4)
C11 C13 2.671(4)
C11 C15 2.585(4)
C12 C14 2.133(3)
C12 C16 2.764(4)
C13 C15 2.126(3)
C13 C19 2.751(3)
C14 C16 2.417(3)
C14 C17 2.717(3)
C14 C18 2.343(3)
C15 C17 2.348(4)
C15 C18 2.728(3)
C15 C19 2.422(3)
C16 C18 2.435(4)
C16 C19 2.863(3)
C17 C19 2.427(4)
